data_1512395
loop_
_publ_author_name
'Dou, Xiaowei'
'Zhou, Bo'
'Yao, Weijun'
'Zhong, Fangrui'
'Jiang, Chunhui'
'Lu, Yixin'

_publ_section_title
;
 A Facile Approach for the Asymmetric Synthesis of Oxindoles with a
 3-Sulfenyl-Substituted Quaternary Stereocenter.
;
_journal_issue 19
_journal_name_full 'Organic letters'
_journal_page_first 4920
_journal_page_last 4923
_journal_paper_doi 10.1021/ol402579x
_journal_volume 15
_journal_year 2013
_chemical_absolute_configuration ad
_chemical_formula_sum 'C27 H26 Br N O4 S'
_chemical_formula_weight 540.46
_chemical_name_systematic
; 
 ? 
;
_space_group_IT_number 4
_symmetry_cell_setting monoclinic
_symmetry_space_group_name_Hall 'P 2yb'
_symmetry_space_group_name_H-M 'P 1 21 1'
_atom_sites_solution_hydrogens geom
_atom_sites_solution_primary direct
_atom_sites_solution_secondary difmap
_audit_creation_method SHELXL-97
_cell_angle_alpha 90.00
_cell_angle_beta 95.990(2)
_cell_angle_gamma 90.00
_cell_formula_units_Z 2
_cell_length_a 9.2559(4)
_cell_length_b 7.6278(4)
_cell_length_c 17.5660(9)
_cell_measurement_reflns_used 9860
_cell_measurement_temperature 100(2)
_cell_measurement_theta_max 28.29
_cell_measurement_theta_min 2.61
_cell_volume 1233.43(11)
_computing_cell_refinement 'Bruker SAINT'
_computing_data_collection 'Bruker APEX2'
_computing_data_reduction 'Bruker SAINT'
_computing_molecular_graphics 'Bruker SHELXTL'
_computing_publication_material 'Bruker SHELXTL'
_computing_structure_refinement 'SHELXL-97 (Sheldrick, 1997)'
_computing_structure_solution 'SHELXS-97 (Sheldrick, 1990)'
_diffrn_ambient_temperature 100(2)
_diffrn_measured_fraction_theta_full 0.999
_diffrn_measured_fraction_theta_max 0.999
_diffrn_measurement_device_type 'Bruker D8 Venture'
_diffrn_measurement_method '\f and \w scans'
_diffrn_radiation_monochromator graphite
_diffrn_radiation_source 'fine-focus sealed tube'
_diffrn_radiation_type MoK\a
_diffrn_radiation_wavelength 0.71073
_diffrn_reflns_av_R_equivalents 0.0255
_diffrn_reflns_av_sigmaI/netI 0.0353
_diffrn_reflns_limit_h_max 11
_diffrn_reflns_limit_h_min -12
_diffrn_reflns_limit_k_max 9
_diffrn_reflns_limit_k_min -9
_diffrn_reflns_limit_l_max 22
_diffrn_reflns_limit_l_min -22
_diffrn_reflns_number 28018
_diffrn_reflns_theta_full 27.49
_diffrn_reflns_theta_max 27.49
_diffrn_reflns_theta_min 2.21
_diffrn_standards_number 0
_exptl_absorpt_coefficient_mu 1.785
_exptl_absorpt_correction_T_max 0.7457
_exptl_absorpt_correction_T_min 0.6211
_exptl_absorpt_correction_type multi-scan
_exptl_absorpt_process_details 'Sadabs, (Sheldrick 2008)'
_exptl_crystal_colour yellow
_exptl_crystal_density_diffrn 1.455
_exptl_crystal_density_meas ?
_exptl_crystal_density_method 'not measured'
_exptl_crystal_description Block
_exptl_crystal_F_000 556
_exptl_crystal_size_max 0.41
_exptl_crystal_size_mid 0.39
_exptl_crystal_size_min 0.25
_refine_diff_density_max 0.524
_refine_diff_density_min -0.261
_refine_diff_density_rms 0.054
_refine_ls_abs_structure_details 'Flack H D (1983), Acta Cryst. A39, 876-881'
_refine_ls_abs_structure_Flack 0.011(5)
_refine_ls_extinction_method none
_refine_ls_goodness_of_fit_ref 1.041
_refine_ls_hydrogen_treatment mixed
_refine_ls_matrix_type full
_refine_ls_number_parameters 340
_refine_ls_number_reflns 5548
_refine_ls_number_restraints 164
_refine_ls_restrained_S_all 1.039
_refine_ls_R_factor_all 0.0259
_refine_ls_R_factor_gt 0.0244
_refine_ls_shift/su_max 0.002
_refine_ls_shift/su_mean 0.000
_refine_ls_structure_factor_coef Fsqd
_refine_ls_weighting_details 'calc w=1/[\s^2^(Fo^2^)+(0.0217P)^2^+0.4283P] where P=(Fo^2^+2Fc^2^)/3'
_refine_ls_weighting_scheme calc
_refine_ls_wR_factor_gt 0.0585
_refine_ls_wR_factor_ref 0.0589
_reflns_number_gt 5347
_reflns_number_total 5548
_reflns_threshold_expression >2sigma(I)
_cod_data_source_file ol402579x_si_002.cif
_cod_data_source_block d375
_cod_depositor_comments
;
The following automatic conversions were performed:

'_symmetry_cell_setting' value 'Monoclinic' changed to 'monoclinic'
according to /home/saulius/struct/CIF-dictionaries/cif_core.dic
dictionary named 'cif_core.dic' version 2.4.2 from
2011-04-26.

'_exptl_absorpt_correction_type' value 'Multi-scan'
changed to 'multi-scan' according to
/home/saulius/struct/CIF-dictionaries/cif_core.dic dictionary named
'cif_core.dic' version 2.4.2 from 2011-04-26.

Automatic conversion script
Id: cif_fix_values 1891 2012-01-12 08:04:46Z andrius 

The following automatic conversions were performed:

'_exptl_crystal_density_meas' value 'Not Measured' was changed to '?'
- the value is perceived as not measured.

Automatic conversion script
Id: cif_fix_values 3008 2015-01-20 13:52:24Z robertas 
;
_cod_original_cell_volume 1233.43(10)
_cod_original_sg_symbol_H-M P2(1)
_cod_database_code 1512395

loop_
_symmetry_equiv_pos_as_xyz
'x, y, z'
'-x, y+1/2, -z'

loop_
_atom_site_label
_atom_site_type_symbol
_atom_site_fract_x
_atom_site_fract_y
_atom_site_fract_z
_atom_site_U_iso_or_equiv
_atom_site_adp_type
_atom_site_occupancy
_atom_site_symmetry_multiplicity
_atom_site_calc_flag
_atom_site_refinement_flags
_atom_site_disorder_assembly
_atom_site_disorder_group
Br1 Br 0.970995(19) 0.52008(3) 0.842677(11) 0.02541(6) Uani 1 1 d . . .
S1 S 0.39035(5) 0.59704(6) 0.79470(2) 0.01375(9) Uani 1 1 d . B .
O1 O 0.63273(14) 0.28028(15) 0.79368(7) 0.0152(3) Uani 1 1 d . . .
O2 O 0.65524(16) 0.93377(18) 0.80805(8) 0.0172(3) Uani 1 1 d . . .
H2 H 0.648(3) 1.053(4) 0.8004(15) 0.034(7) Uiso 1 1 d . . .
O3 O 0.61641(15) 0.92399(16) 0.68036(7) 0.0177(3) Uani 1 1 d . . .
N1 N 0.52347(17) 0.2743(2) 0.67013(9) 0.0141(3) Uani 1 1 d . . .
H1N H 0.536(2) 0.166(4) 0.6642(13) 0.017(6) Uiso 1 1 d . . .
C1 C 0.56876(19) 0.3522(2) 0.73695(10) 0.0124(3) Uani 1 1 d . . .
C2 C 0.52888(18) 0.5484(2) 0.73067(9) 0.0115(3) Uani 1 1 d . . .
C3 C 0.44921(18) 0.5590(2) 0.65057(10) 0.0116(4) Uani 1 1 d . . .
C4 C 0.3768(2) 0.6947(2) 0.61023(11) 0.0145(4) Uani 1 1 d . . .
H4 H 0.3697 0.8073 0.6327 0.017 Uiso 1 1 calc R . .
C5 C 0.3148(2) 0.6616(2) 0.53606(11) 0.0168(4) Uani 1 1 d . . .
H5 H 0.2664 0.7536 0.5072 0.020 Uiso 1 1 calc R . .
C6 C 0.32233(19) 0.4964(3) 0.50335(10) 0.0179(4) Uani 1 1 d . . .
H6 H 0.2810 0.4778 0.4522 0.021 Uiso 1 1 calc R . .
C7 C 0.3894(2) 0.3582(3) 0.54440(11) 0.0177(4) Uani 1 1 d . . .
H7 H 0.3927 0.2444 0.5227 0.021 Uiso 1 1 calc R . .
C8 C 0.4511(2) 0.3919(2) 0.61780(10) 0.0124(3) Uani 1 1 d . . .
C9 C 0.6713(2) 0.6558(2) 0.74982(10) 0.0119(3) Uani 1 1 d . . .
H9 H 0.7067 0.6324 0.8046 0.014 Uiso 1 1 calc R . .
C10 C 0.79060(19) 0.5988(2) 0.70193(10) 0.0129(3) Uani 1 1 d . . .
C11 C 0.7710(2) 0.6102(2) 0.62195(11) 0.0158(4) Uani 1 1 d . . .
H11 H 0.6834 0.6584 0.5977 0.019 Uiso 1 1 calc R . .
C12 C 0.8765(2) 0.5527(2) 0.57745(12) 0.0222(4) Uani 1 1 d . . .
H12 H 0.8610 0.5626 0.5233 0.027 Uiso 1 1 calc R . .
C13 C 1.0042(2) 0.4808(2) 0.61145(13) 0.0254(5) Uani 1 1 d . . .
H13 H 1.0749 0.4376 0.5807 0.030 Uiso 1 1 calc R . .
C14 C 1.0287(2) 0.4721(3) 0.69045(14) 0.0250(5) Uani 1 1 d . . .
H14 H 1.1176 0.4261 0.7142 0.030 Uiso 1 1 calc R . .
C15 C 0.92299(18) 0.5308(3) 0.73473(10) 0.0169(3) Uani 1 1 d . . .
C16 C 0.64405(19) 0.8529(2) 0.74190(10) 0.0122(3) Uani 1 1 d . . .
C17 C 0.4846(2) 0.5697(3) 0.89103(10) 0.0203(4) Uani 1 1 d D . .
H17A H 0.5539 0.4707 0.8921 0.024 Uiso 1 1 calc R A 1
H17B H 0.5389 0.6775 0.9072 0.024 Uiso 1 1 calc R A 1
C18 C 0.36676(14) 0.5329(3) 0.94427(8) 0.0338(4) Uani 0.714(3) 1 d PGDU B 1
C19 C 0.3191(2) 0.3615(2) 0.95132(10) 0.0346(4) Uani 0.714(3) 1 d PGU B 1
H19 H 0.3627 0.2692 0.9255 0.042 Uiso 0.714(3) 1 calc PR B 1
C20 C 0.2077(2) 0.3250(3) 0.99620(12) 0.0367(4) Uani 0.714(3) 1 d PGU B 1
H20 H 0.1751 0.2078 1.0010 0.044 Uiso 0.714(3) 1 calc PR B 1
C21 C 0.14392(16) 0.4600(4) 1.03402(9) 0.0374(4) Uani 0.714(3) 1 d PGU B 1
H21 H 0.0678 0.4350 1.0647 0.045 Uiso 0.714(3) 1 calc PR B 1
C22 C 0.19156(18) 0.6315(3) 1.02697(9) 0.0372(4) Uani 0.714(3) 1 d PGU B 1
H22 H 0.1480 0.7237 1.0528 0.045 Uiso 0.714(3) 1 calc PR B 1
C23 C 0.30298(18) 0.6679(3) 0.98209(10) 0.0353(4) Uani 0.714(3) 1 d PGU B 1
H23 H 0.3355 0.7851 0.9773 0.042 Uiso 0.714(3) 1 calc PR B 1
C18A C 0.37211(14) 0.5594(3) 0.94320(8) 0.0344(4) Uani 0.286(3) 1 d PGDU B 2
C19A C 0.30882(16) 0.4076(2) 0.96830(9) 0.0353(4) Uani 0.286(3) 1 d PGU B 2
H19A H 0.3403 0.2962 0.9524 0.042 Uiso 0.286(3) 1 calc PR B 2
C20A C 0.19948(16) 0.4189(3) 1.01665(9) 0.0369(4) Uani 0.286(3) 1 d PGU B 2
H20A H 0.1562 0.3152 1.0338 0.044 Uiso 0.286(3) 1 calc PR B 2
C21A C 0.15343(17) 0.5820(4) 1.03988(9) 0.0370(5) Uani 0.286(3) 1 d PGU B 2
H21A H 0.0787 0.5897 1.0729 0.044 Uiso 0.286(3) 1 calc PR B 2
C22A C 0.2167(2) 0.7338(3) 1.01477(13) 0.0362(5) Uani 0.286(3) 1 d PGU B 2
H22A H 0.1852 0.8453 1.0306 0.043 Uiso 0.286(3) 1 calc PR B 2
C23A C 0.3261(2) 0.7225(2) 0.96643(12) 0.0350(4) Uani 0.286(3) 1 d PGU B 2
H23A H 0.3693 0.8262 0.9493 0.042 Uiso 0.286(3) 1 calc PR B 2
O1S O 0.2173(2) 0.0713(3) 0.68185(14) 0.0549(6) Uani 1 1 d . . .
C1S C 0.0771(4) -0.0093(5) 0.6697(2) 0.0719(11) Uani 1 1 d . . .
H1S1 H 0.0863 -0.1356 0.6582 0.086 Uiso 1 1 calc R . .
H1S2 H 0.0174 0.0474 0.6265 0.086 Uiso 1 1 calc R . .
C2S C 0.0086(3) 0.0160(4) 0.7437(2) 0.0654(10) Uani 1 1 d . . .
H2S1 H -0.0428 0.1297 0.7440 0.078 Uiso 1 1 calc R . .
H2S2 H -0.0605 -0.0797 0.7516 0.078 Uiso 1 1 calc R . .
C3S C 0.1374(3) 0.0117(5) 0.8039(2) 0.0606(8) Uani 1 1 d . . .
H3S1 H 0.1579 -0.1092 0.8226 0.073 Uiso 1 1 calc R . .
H3S2 H 0.1213 0.0878 0.8479 0.073 Uiso 1 1 calc R . .
C4S C 0.2594(3) 0.0810(3) 0.76130(18) 0.0413(6) Uani 1 1 d . . .
H4S1 H 0.2809 0.2041 0.7763 0.050 Uiso 1 1 calc R . .
H4S2 H 0.3483 0.0105 0.7745 0.050 Uiso 1 1 calc R . .

loop_
_atom_site_aniso_label
_atom_site_aniso_U_11
_atom_site_aniso_U_22
_atom_site_aniso_U_33
_atom_site_aniso_U_23
_atom_site_aniso_U_13
_atom_site_aniso_U_12
Br1 0.01741(9) 0.03194(10) 0.02496(10) 0.00857(9) -0.00692(7) 0.00118(9)
S1 0.0134(2) 0.01510(19) 0.0126(2) -0.00125(16) 0.00102(16) 0.00120(17)
O1 0.0191(7) 0.0090(6) 0.0165(6) 0.0020(5) -0.0032(5) 0.0016(5)
O2 0.0262(7) 0.0093(6) 0.0155(7) -0.0010(5) -0.0009(5) 0.0004(6)
O3 0.0278(7) 0.0100(6) 0.0148(7) 0.0006(5) -0.0006(5) 0.0032(5)
N1 0.0188(8) 0.0081(7) 0.0149(8) -0.0015(6) -0.0005(6) 0.0019(6)
C1 0.0134(9) 0.0094(7) 0.0146(9) -0.0002(6) 0.0027(7) -0.0012(6)
C2 0.0124(7) 0.0100(9) 0.0123(7) 0.0002(6) 0.0010(6) 0.0014(6)
C3 0.0100(7) 0.0115(9) 0.0133(8) -0.0018(6) 0.0010(6) -0.0012(6)
C4 0.0136(9) 0.0118(8) 0.0180(9) 0.0011(7) 0.0014(7) 0.0007(7)
C5 0.0150(9) 0.0188(9) 0.0161(9) 0.0055(7) -0.0004(7) 0.0027(7)
C6 0.0169(8) 0.0241(11) 0.0124(8) -0.0002(8) -0.0002(6) -0.0013(8)
C7 0.0185(10) 0.0179(9) 0.0164(9) -0.0050(7) 0.0009(8) -0.0001(7)
C8 0.0136(9) 0.0107(8) 0.0128(9) 0.0004(6) 0.0016(7) 0.0015(7)
C9 0.0137(9) 0.0092(7) 0.0123(9) 0.0003(6) -0.0015(7) 0.0000(6)
C10 0.0134(8) 0.0067(7) 0.0185(9) -0.0006(7) 0.0013(7) -0.0010(7)
C11 0.0165(9) 0.0116(8) 0.0193(9) -0.0005(7) 0.0015(7) -0.0022(7)
C12 0.0245(9) 0.0204(11) 0.0233(10) -0.0036(7) 0.0096(8) -0.0061(7)
C13 0.0196(9) 0.0218(11) 0.0371(12) -0.0038(8) 0.0139(9) 0.0001(7)
C14 0.0144(9) 0.0211(11) 0.0393(12) 0.0028(8) 0.0025(8) 0.0025(7)
C15 0.0144(8) 0.0136(8) 0.0222(8) 0.0016(8) -0.0004(6) -0.0020(8)
C16 0.0095(8) 0.0112(8) 0.0155(9) -0.0007(6) -0.0002(7) -0.0007(6)
C17 0.0194(9) 0.0288(11) 0.0122(8) -0.0022(7) -0.0007(7) 0.0002(7)
C18 0.0206(6) 0.0672(10) 0.0133(6) 0.0022(7) 0.0009(5) 0.0051(7)
C19 0.0217(7) 0.0677(10) 0.0143(7) 0.0038(7) 0.0012(6) 0.0037(8)
C20 0.0236(7) 0.0701(11) 0.0162(7) 0.0042(7) 0.0011(6) 0.0035(8)
C21 0.0238(7) 0.0723(11) 0.0162(7) 0.0028(8) 0.0025(6) 0.0052(8)
C22 0.0239(7) 0.0719(11) 0.0158(7) 0.0018(8) 0.0029(6) 0.0043(8)
C23 0.0224(7) 0.0690(10) 0.0144(7) 0.0009(7) 0.0021(6) 0.0051(8)
C18A 0.0212(7) 0.0681(11) 0.0138(7) 0.0023(7) 0.0013(6) 0.0049(8)
C19A 0.0222(7) 0.0690(11) 0.0147(7) 0.0036(7) 0.0014(6) 0.0043(8)
C20A 0.0237(7) 0.0714(11) 0.0157(7) 0.0030(8) 0.0024(6) 0.0046(8)
C21A 0.0237(8) 0.0719(11) 0.0157(7) 0.0025(8) 0.0027(7) 0.0042(9)
C22A 0.0231(8) 0.0705(11) 0.0151(8) 0.0014(8) 0.0025(7) 0.0047(9)
C23A 0.0218(7) 0.0689(11) 0.0142(7) 0.0014(8) 0.0019(7) 0.0052(8)
O1S 0.0450(11) 0.0429(12) 0.0790(16) -0.0118(10) 0.0170(11) -0.0061(9)
C1S 0.0466(16) 0.043(2) 0.125(3) -0.033(2) 0.0063(19) -0.0069(15)
C2S 0.0240(11) 0.0196(10) 0.156(3) -0.005(2) 0.0242(15) -0.0031(13)
C3S 0.0422(14) 0.0465(15) 0.098(2) 0.016(2) 0.0276(15) 0.0012(16)
C4S 0.0240(11) 0.0223(11) 0.079(2) 0.0019(11) 0.0139(12) 0.0000(9)

loop_
_atom_type_symbol
_atom_type_description
_atom_type_scat_dispersion_real
_atom_type_scat_dispersion_imag
_atom_type_scat_source
C C 0.0033 0.0016 'International Tables Vol C Tables 4.2.6.8 and 6.1.1.4'
H H 0.0000 0.0000 'International Tables Vol C Tables 4.2.6.8 and 6.1.1.4'
N N 0.0061 0.0033 'International Tables Vol C Tables 4.2.6.8 and 6.1.1.4'
O O 0.0106 0.0060 'International Tables Vol C Tables 4.2.6.8 and 6.1.1.4'
S S 0.1246 0.1234 'International Tables Vol C Tables 4.2.6.8 and 6.1.1.4'
Br Br -0.2901 2.4595 'International Tables Vol C Tables 4.2.6.8 and 6.1.1.4'

loop_
_geom_angle_atom_site_label_1
_geom_angle_atom_site_label_2
_geom_angle_atom_site_label_3
_geom_angle
C2 S1 C17 104.36(8)
C16 O2 H2 109.7(16)
C1 N1 C8 111.94(15)
C1 N1 H1N 120.5(15)
C8 N1 H1N 127.5(15)
O1 C1 N1 126.08(16)
O1 C1 C2 125.48(16)
N1 C1 C2 108.43(15)
C3 C2 C1 101.95(13)
C3 C2 C9 119.29(14)
C1 C2 C9 107.69(14)
C3 C2 S1 104.76(11)
C1 C2 S1 109.30(11)
C9 C2 S1 113.06(11)
C4 C3 C8 119.72(16)
C4 C3 C2 132.38(15)
C8 C3 C2 107.84(14)
C3 C4 C5 118.24(16)
C3 C4 H4 120.9
C5 C4 H4 120.9
C6 C5 C4 121.23(17)
C6 C5 H5 119.4
C4 C5 H5 119.4
C7 C6 C5 120.88(17)
C7 C6 H6 119.6
C5 C6 H6 119.6
C8 C7 C6 117.64(17)
C8 C7 H7 121.2
C6 C7 H7 121.2
C7 C8 C3 122.18(17)
C7 C8 N1 128.04(17)
C3 C8 N1 109.78(15)
C10 C9 C16 110.71(14)
C10 C9 C2 112.15(14)
C16 C9 C2 111.69(14)
C10 C9 H9 107.3
C16 C9 H9 107.3
C2 C9 H9 107.3
C15 C10 C11 116.90(16)
C15 C10 C9 122.29(16)
C11 C10 C9 120.80(16)
C12 C11 C10 121.45(18)
C12 C11 H11 119.3
C10 C11 H11 119.3
C13 C12 C11 120.25(19)
C13 C12 H12 119.9
C11 C12 H12 119.9
C12 C13 C14 119.75(19)
C12 C13 H13 120.1
C14 C13 H13 120.1
C13 C14 C15 119.71(19)
C13 C14 H14 120.1
C15 C14 H14 120.1
C14 C15 C10 121.88(17)
C14 C15 Br1 116.11(14)
C10 C15 Br1 121.98(14)
O3 C16 O2 124.72(16)
O3 C16 C9 122.60(16)
O2 C16 C9 112.68(15)
C18A C17 C18 7.5
C18A C17 S1 106.50(13)
C18 C17 S1 106.47(12)
C18A C17 H17A 116.8
C18 C17 H17A 110.4
S1 C17 H17A 110.4
C18A C17 H17B 103.8
C18 C17 H17B 110.4
S1 C17 H17B 110.4
H17A C17 H17B 108.6
C19 C18 C23 120.0
C19 C18 C17 118.60(14)
C23 C18 C17 121.33(14)
C20 C19 C18 120.0
C20 C19 H19 120.0
C18 C19 H19 120.0
C19 C20 C21 120.0
C19 C20 H20 120.0
C21 C20 H20 120.0
C22 C21 C20 120.0
C22 C21 H21 120.0
C20 C21 H21 120.0
C23 C22 C21 120.0
C23 C22 H22 120.0
C21 C22 H22 120.0
C22 C23 C18 120.0
C22 C23 H23 120.0
C18 C23 H23 120.0
C19A C18A C23A 120.0
C19A C18A C17 126.60(14)
C23A C18A C17 113.38(14)
C18A C19A C20A 120.0
C18A C19A H19A 120.0
C20A C19A H19A 120.0
C21A C20A C19A 120.0
C21A C20A H20A 120.0
C19A C20A H20A 120.0
C20A C21A C22A 120.0
C20A C21A H21A 120.0
C22A C21A H21A 120.0
C23A C22A C21A 120.0
C23A C22A H22A 120.0
C21A C22A H22A 120.0
C22A C23A C18A 120.0
C22A C23A H23A 120.0
C18A C23A H23A 120.0
C4S O1S C1S 108.8(2)
O1S C1S C2S 105.7(3)
O1S C1S H1S1 110.6
C2S C1S H1S1 110.6
O1S C1S H1S2 110.6
C2S C1S H1S2 110.6
H1S1 C1S H1S2 108.7
C3S C2S C1S 103.2(2)
C3S C2S H2S1 111.1
C1S C2S H2S1 111.1
C3S C2S H2S2 111.1
C1S C2S H2S2 111.1
H2S1 C2S H2S2 109.1
C2S C3S C4S 102.7(3)
C2S C3S H3S1 111.2
C4S C3S H3S1 111.2
C2S C3S H3S2 111.2
C4S C3S H3S2 111.2
H3S1 C3S H3S2 109.1
O1S C4S C3S 109.2(2)
O1S C4S H4S1 109.8
C3S C4S H4S1 109.8
O1S C4S H4S2 109.8
C3S C4S H4S2 109.8
H4S1 C4S H4S2 108.3

loop_
_geom_bond_atom_site_label_1
_geom_bond_atom_site_label_2
_geom_bond_distance
Br1 C15 1.9036(17)
S1 C2 1.8297(17)
S1 C17 1.8328(19)
O1 C1 1.233(2)
O2 C16 1.310(2)
O2 H2 0.92(3)
O3 C16 1.213(2)
N1 C1 1.343(2)
N1 C8 1.403(2)
N1 H1N 0.84(3)
C1 C2 1.543(2)
C2 C3 1.521(2)
C2 C9 1.559(2)
C3 C4 1.387(2)
C3 C8 1.399(2)
C4 C5 1.391(3)
C4 H4 0.9500
C5 C6 1.390(3)
C5 H5 0.9500
C6 C7 1.387(3)
C6 H6 0.9500
C7 C8 1.379(3)
C7 H7 0.9500
C9 C10 1.520(2)
C9 C16 1.528(2)
C9 H9 1.0000
C10 C15 1.398(2)
C10 C11 1.400(3)
C11 C12 1.384(3)
C11 H11 0.9500
C12 C13 1.381(3)
C12 H12 0.9500
C13 C14 1.384(3)
C13 H13 0.9500
C14 C15 1.386(3)
C14 H14 0.9500
C17 C18A 1.459(2)
C17 C18 1.535(2)
C17 H17A 0.9900
C17 H17B 0.9900
C18 C19 1.3900
C18 C23 1.3900
C19 C20 1.3900
C19 H19 0.9500
C20 C21 1.3900
C20 H20 0.9500
C21 C22 1.3900
C21 H21 0.9500
C22 C23 1.3900
C22 H22 0.9500
C23 H23 0.9500
C18A C19A 1.3900
C18A C23A 1.3900
C19A C20A 1.3900
C19A H19A 0.9500
C20A C21A 1.3900
C20A H20A 0.9500
C21A C22A 1.3900
C21A H21A 0.9500
C22A C23A 1.3899
C22A H22A 0.9500
C23A H23A 0.9500
O1S C4S 1.411(4)
O1S C1S 1.432(4)
C1S C2S 1.517(5)
C1S H1S1 0.9900
C1S H1S2 0.9900
C2S C3S 1.509(5)
C2S H2S1 0.9900
C2S H2S2 0.9900
C3S C4S 1.514(4)
C3S H3S1 0.9900
C3S H3S2 0.9900
C4S H4S1 0.9900
C4S H4S2 0.9900

loop_
_geom_hbond_atom_site_label_D
_geom_hbond_atom_site_label_H
_geom_hbond_atom_site_label_A
_geom_hbond_distance_DH
_geom_hbond_distance_HA
_geom_hbond_distance_DA
_geom_hbond_angle_DHA
_geom_hbond_site_symmetry_A
N1 H1N O3 0.84(3) 2.00(3) 2.807(2) 160(2) 1_545
O2 H2 O1 0.92(3) 1.75(3) 2.6612(17) 175(2) 1_565
